data_4514243
loop_
_publ_author_name
'Sonawane, Yogesh A.'
'Zhu, Yingmin'
'Garrison, Jered C.'
'Ezell, Edward L.'
'Zahid, Muhammad'
'Cheng, Xiaodong'
'Natarajan, Amarnath'

_publ_section_title
;
 Structure--Activity Relationship Studies with Tetrahydroquinoline Analogs
 as EPAC Inhibitors
;
_journal_issue 11
_journal_name_full 'ACS Medicinal Chemistry Letters'
_journal_page_first 1183
_journal_paper_doi 10.1021/acsmedchemlett.7b00358
_journal_volume 8
_journal_year 2017
_chemical_absolute_configuration ad
_chemical_formula_moiety 'C22 H25 F N2 O3 S'
_chemical_formula_sum 'C22 H25 F N2 O3 S'
_chemical_formula_weight 416.50
_chemical_name_systematic
;
 ?
;
_space_group_crystal_system orthorhombic
_space_group_IT_number 19
_space_group_name_Hall 'P 2ac 2ab'
_space_group_name_H-M_alt 'P 21 21 21'
_symmetry_space_group_name_Hall 'P 2ac 2ab'
_symmetry_space_group_name_H-M 'P 21 21 21'
_atom_sites_solution_hydrogens geom
_audit_creation_date 2016-11-14
_audit_creation_method
;
Olex2 1.2
(compiled 2015.09.30 svn.r3233 for OlexSys, GUI svn.r5103)
;
_cell_angle_alpha 90
_cell_angle_beta 90
_cell_angle_gamma 90
_cell_formula_units_Z 4
_cell_length_a 8.38414(3)
_cell_length_b 9.70644(5)
_cell_length_c 25.42071(10)
_cell_measurement_reflns_used 37012
_cell_measurement_temperature 100
_cell_measurement_theta_max 75.6040
_cell_measurement_theta_min 3.4610
_cell_volume 2068.741(15)
_computing_cell_refinement
;
CrysAlisPro, Agilent Technologies,
Version 1.171.37.35 (release 13-08-2014 CrysAlis171 .NET)
(compiled Aug 13 2014,18:06:01)
;
_computing_data_collection
;
CrysAlisPro, Agilent Technologies,
Version 1.171.37.35 (release 13-08-2014 CrysAlis171 .NET)
(compiled Aug 13 2014,18:06:01)
;
_computing_data_reduction
;
CrysAlisPro, Agilent Technologies,
Version 1.171.37.35 (release 13-08-2014 CrysAlis171 .NET)
(compiled Aug 13 2014,18:06:01)
;
_computing_molecular_graphics 'Olex2 (Dolomanov et al., 2009)'
_computing_publication_material 'Olex2 (Dolomanov et al., 2009)'
_computing_structure_refinement 'ShelXL (Sheldrick, 2015)'
_computing_structure_solution 'ShelXS (Sheldrick, 2008)'
_diffrn_ambient_temperature 100
_diffrn_detector 'CCD plate'
_diffrn_detector_area_resol_mean 8.2603
_diffrn_detector_type Onyx
_diffrn_measured_fraction_theta_full 0.999
_diffrn_measured_fraction_theta_max 0.997
_diffrn_measurement_details
;
#__ type_ start__ end____ width___ exp.time_
  1 omega  -80.00   27.00   1.0000    1.0000
omega____ theta____ kappa____ phi______ frames
    -      -44.0566   93.0000   78.0000 107

#__ type_ start__ end____ width___ exp.time_
  2 omega  -27.00   80.00   1.0000    1.0000
omega____ theta____ kappa____ phi______ frames
    -       44.0566  -93.0000  -33.0000 107

#__ type_ start__ end____ width___ exp.time_
  3 omega   80.00  178.00   1.0000    4.0000
omega____ theta____ kappa____ phi______ frames
    -      108.0049   93.0000   78.0000 98

#__ type_ start__ end____ width___ exp.time_
  4 omega   27.00  144.00   1.0000    4.0000
omega____ theta____ kappa____ phi______ frames
    -      108.0049  -93.0000  -33.0000 117

#__ type_ start__ end____ width___ exp.time_
  5 omega -116.00  -14.00   1.0000    1.0000
omega____ theta____ kappa____ phi______ frames
    -      -44.0566  -77.0000 -180.0000 102

#__ type_ start__ end____ width___ exp.time_
  6 omega -116.00  -14.00   1.0000    1.0000
omega____ theta____ kappa____ phi______ frames
    -      -44.0566  -77.0000 -120.0000 102

#__ type_ start__ end____ width___ exp.time_
  7 omega  -68.00   25.00   1.0000    1.0000
omega____ theta____ kappa____ phi______ frames
    -      -44.0566   57.0000 -120.0000 93

#__ type_ start__ end____ width___ exp.time_
  8 omega -112.00  -20.00   1.0000    1.0000
omega____ theta____ kappa____ phi______ frames
    -      -44.0566  -57.0000    0.0000 92

#__ type_ start__ end____ width___ exp.time_
  9 omega -116.00  -14.00   1.0000    1.0000
omega____ theta____ kappa____ phi______ frames
    -      -44.0566  -77.0000   90.0000 102

#__ type_ start__ end____ width___ exp.time_
 10 omega -116.00  -14.00   1.0000    1.0000
omega____ theta____ kappa____ phi______ frames
    -      -44.0566  -77.0000  -30.0000 102

#__ type_ start__ end____ width___ exp.time_
 11 omega -115.00  -21.00   1.0000    1.0000
omega____ theta____ kappa____ phi______ frames
    -      -44.0566  -38.0000 -150.0000 94

#__ type_ start__ end____ width___ exp.time_
 12 omega   27.00  109.00   1.0000    4.0000
omega____ theta____ kappa____ phi______ frames
    -      108.0049  -95.0000  120.0000 82

#__ type_ start__ end____ width___ exp.time_
 13 omega   83.00  177.00   1.0000    4.0000
omega____ theta____ kappa____ phi______ frames
    -      108.0049   61.0000  120.0000 94

#__ type_ start__ end____ width___ exp.time_
 14 omega   27.00  109.00   1.0000    4.0000
omega____ theta____ kappa____ phi______ frames
    -      108.0049  -95.0000 -180.0000 82

#__ type_ start__ end____ width___ exp.time_
 15 omega   78.00  178.00   1.0000    4.0000
omega____ theta____ kappa____ phi______ frames
    -      108.0049   77.0000  -60.0000 100

#__ type_ start__ end____ width___ exp.time_
 16 omega   83.00  177.00   1.0000    4.0000
omega____ theta____ kappa____ phi______ frames
    -      108.0049   61.0000   60.0000 94

#__ type_ start__ end____ width___ exp.time_
 17 omega   78.00  178.00   1.0000    4.0000
omega____ theta____ kappa____ phi______ frames
    -      108.0049   77.0000 -150.0000 100

#__ type_ start__ end____ width___ exp.time_
 18 omega   27.00  109.00   1.0000    4.0000
omega____ theta____ kappa____ phi______ frames
    -      108.0049  -95.0000 -120.0000 82

#__ type_ start__ end____ width___ exp.time_
 19 omega   83.00  177.00   1.0000    4.0000
omega____ theta____ kappa____ phi______ frames
    -      108.0049   61.0000  -30.0000 94

#__ type_ start__ end____ width___ exp.time_
 20 omega   83.00  177.00   1.0000    4.0000
omega____ theta____ kappa____ phi______ frames
    -      108.0049   61.0000 -180.0000 94

#__ type_ start__ end____ width___ exp.time_
 21 omega   84.00  112.00   1.0000    4.0000
omega____ theta____ kappa____ phi______ frames
    -      108.0049   61.0000 -150.0000 28

#__ type_ start__ end____ width___ exp.time_
 22 omega   78.00  105.00   1.0000    4.0000
omega____ theta____ kappa____ phi______ frames
    -      108.0049   77.0000   90.0000 27

#__ type_ start__ end____ width___ exp.time_
 23 omega   78.00  104.00   1.0000    4.0000
omega____ theta____ kappa____ phi______ frames
    -      108.0049   77.0000   60.0000 26

#__ type_ start__ end____ width___ exp.time_
 24 omega  119.00  177.00   1.0000    4.0000
omega____ theta____ kappa____ phi______ frames
    -      108.0049   77.0000   60.0000 58

#__ type_ start__ end____ width___ exp.time_
 25 omega   78.00  104.00   1.0000    4.0000
omega____ theta____ kappa____ phi______ frames
    -      108.0049   77.0000 -180.0000 26

#__ type_ start__ end____ width___ exp.time_
 26 omega  118.00  178.00   1.0000    4.0000
omega____ theta____ kappa____ phi______ frames
    -      108.0049   77.0000 -180.0000 60

#__ type_ start__ end____ width___ exp.time_
 27 omega  123.00  177.00   1.0000    4.0000
omega____ theta____ kappa____ phi______ frames
    -      108.0049   77.0000  -30.0000 54

#__ type_ start__ end____ width___ exp.time_
 28 omega   83.00  140.00   1.0000    4.0000
omega____ theta____ kappa____ phi______ frames
    -      108.0049   61.0000   30.0000 57

#__ type_ start__ end____ width___ exp.time_
 29 omega   83.00  119.00   1.0000    4.0000
omega____ theta____ kappa____ phi______ frames
    -      108.0049   61.0000    0.0000 36

#__ type_ start__ end____ width___ exp.time_
 30 omega   83.00  126.00   1.0000    4.0000
omega____ theta____ kappa____ phi______ frames
    -      108.0049   61.0000  150.0000 43

#__ type_ start__ end____ width___ exp.time_
 31 omega  129.00  178.00   1.0000    4.0000
omega____ theta____ kappa____ phi______ frames
    -      108.0049   77.0000  150.0000 49

#__ type_ start__ end____ width___ exp.time_
 32 omega   79.00  104.00   1.0000    4.0000
omega____ theta____ kappa____ phi______ frames
    -      108.0049   77.0000  -90.0000 25

#__ type_ start__ end____ width___ exp.time_
 33 omega   78.00  174.00   1.0000    4.0000
omega____ theta____ kappa____ phi______ frames
    -      108.0049   77.0000  120.0000 96

#__ type_ start__ end____ width___ exp.time_
 34 omega   84.00  114.00   1.0000    4.0000
omega____ theta____ kappa____ phi______ frames
    -      108.0049   61.0000   90.0000 30

#__ type_ start__ end____ width___ exp.time_
 35 omega   78.00  104.00   1.0000    4.0000
omega____ theta____ kappa____ phi______ frames
    -      108.0049   77.0000  -30.0000 26

#__ type_ start__ end____ width___ exp.time_
 36 omega   78.00  104.00   1.0000    4.0000
omega____ theta____ kappa____ phi______ frames
    -      108.0049   77.0000  150.0000 26

#__ type_ start__ end____ width___ exp.time_
 37 omega   78.00  175.00   1.0000    4.0000
omega____ theta____ kappa____ phi______ frames
    -      108.0049   77.0000   30.0000 97

#__ type_ start__ end____ width___ exp.time_
 38 omega   84.00  154.00   1.0000    4.0000
omega____ theta____ kappa____ phi______ frames
    -      108.0049   61.0000 -120.0000 70

#__ type_ start__ end____ width___ exp.time_
 39 omega   78.00  104.00   1.0000    4.0000
omega____ theta____ kappa____ phi______ frames
    -      108.0049   77.0000 -120.0000 26

#__ type_ start__ end____ width___ exp.time_
 40 omega   78.00  104.00   1.0000    4.0000
omega____ theta____ kappa____ phi______ frames
    -      108.0049   77.0000    0.0000 26

#__ type_ start__ end____ width___ exp.time_
 41 omega   83.00  170.00   1.0000    4.0000
omega____ theta____ kappa____ phi______ frames
    -      108.0049   61.0000  -90.0000 87

#__ type_ start__ end____ width___ exp.time_
 42 omega   84.00  174.00   1.0000    4.0000
omega____ theta____ kappa____ phi______ frames
    -      108.0049   61.0000  -60.0000 90
;
_diffrn_measurement_device 'four-circle diffractometer'
_diffrn_measurement_device_type 'Xcalibur, Onyx, Ultra'
_diffrn_measurement_method '\w scans'
_diffrn_orient_matrix_UB_11 -0.0759488000
_diffrn_orient_matrix_UB_12 0.0509167000
_diffrn_orient_matrix_UB_13 0.0516626000
_diffrn_orient_matrix_UB_21 0.1666682000
_diffrn_orient_matrix_UB_22 0.0367588000
_diffrn_orient_matrix_UB_23 0.0213896000
_diffrn_orient_matrix_UB_31 -0.0154848000
_diffrn_orient_matrix_UB_32 0.1456590000
_diffrn_orient_matrix_UB_33 -0.0234113000
_diffrn_radiation_monochromator mirror
_diffrn_radiation_probe x-ray
_diffrn_radiation_type CuK\a
_diffrn_radiation_wavelength 1.54184
_diffrn_reflns_av_R_equivalents 0.0487
_diffrn_reflns_av_unetI/netI 0.0176
_diffrn_reflns_Laue_measured_fraction_full 0.999
_diffrn_reflns_Laue_measured_fraction_max 0.997
_diffrn_reflns_limit_h_max 10
_diffrn_reflns_limit_h_min -10
_diffrn_reflns_limit_k_max 12
_diffrn_reflns_limit_k_min -11
_diffrn_reflns_limit_l_max 31
_diffrn_reflns_limit_l_min -31
_diffrn_reflns_number 43632
_diffrn_reflns_point_group_measured_fraction_full 0.999
_diffrn_reflns_point_group_measured_fraction_max 0.996
_diffrn_reflns_theta_full 67.684
_diffrn_reflns_theta_max 75.653
_diffrn_reflns_theta_min 3.477
_diffrn_source 'sealed X-ray tube'
_diffrn_source_type 'Enhance Ultra (Cu) X-ray Source'
_exptl_absorpt_coefficient_mu 1.686
_exptl_absorpt_correction_T_max 1.00000
_exptl_absorpt_correction_T_min 0.84505
_exptl_absorpt_correction_type multi-scan
_exptl_absorpt_process_details
;
CrysAlisPro, Agilent Technologies,
Version 1.171.37.35 (release 13-08-2014 CrysAlis171 .NET)
(compiled Aug 13 2014,18:06:01)
Empirical absorption correction using spherical harmonics,
 implemented in SCALE3 ABSPACK scaling algorithm.
Empirical absorption correction using spherical harmonics,
 implemented in SCALE3 ABSPACK scaling algorithm.
;
_exptl_crystal_colour 'clear colourless'
_exptl_crystal_colour_lustre clear
_exptl_crystal_colour_primary colourless
_exptl_crystal_density_diffrn 1.337
_exptl_crystal_description block
_exptl_crystal_F_000 880
_exptl_crystal_size_max 0.4
_exptl_crystal_size_mid 0.4
_exptl_crystal_size_min 0.3
_refine_diff_density_max 0.258
_refine_diff_density_min -0.384
_refine_diff_density_rms 0.056
_refine_ls_abs_structure_details
;
 Flack x determined using 1789 quotients [(I+)-(I-)]/[(I+)+(I-)]
 (Parsons and Flack (2004), Acta Cryst. A60, s61).
;
_refine_ls_abs_structure_Flack -0.007(4)
_refine_ls_extinction_method none
_refine_ls_goodness_of_fit_ref 1.061
_refine_ls_hydrogen_treatment constr
_refine_ls_matrix_type full
_refine_ls_number_parameters 264
_refine_ls_number_reflns 4277
_refine_ls_number_restraints 0
_refine_ls_restrained_S_all 1.061
_refine_ls_R_factor_all 0.0309
_refine_ls_R_factor_gt 0.0306
_refine_ls_shift/su_max 0.000
_refine_ls_shift/su_mean 0.000
_refine_ls_structure_factor_coef Fsqd
_refine_ls_weighting_details 'w=1/[\s^2^(Fo^2^)+(0.0552P)^2^+0.4299P] where P=(Fo^2^+2Fc^2^)/3'
_refine_ls_weighting_scheme calc
_refine_ls_wR_factor_gt 0.0792
_refine_ls_wR_factor_ref 0.0794
_reflns_Friedel_coverage 0.737
_reflns_Friedel_fraction_full 1.000
_reflns_Friedel_fraction_max 0.994
_reflns_number_gt 4244
_reflns_number_total 4277
_reflns_threshold_expression 'I > 2\s(I)'
_cod_data_source_file ml7b00358_si_002.cif
_cod_data_source_block 38-135f1-2rs
_cod_depositor_comments 'Adding full bibliography for 4514240--4514245.cif.'
_cod_database_code 4514243
_shelxl_version_number 2013-4
_chemical_oxdiff_formula C10H11N2O
_shelx_space_group_comment
;
The symmetry employed for this shelxl refinement is uniquely defined
by the following loop, which should always be used as a source of
symmetry information in preference to the above space-group names.
They are only intended as comments.
;
_reflns_odcompleteness_completeness 99.77
_reflns_odcompleteness_iscentric 1
_reflns_odcompleteness_theta 66.97
_olex2_refinement_description
;
1. Fixed Uiso
 At 1.2 times of:
  All C(H) groups, All C(H,H) groups
 At 1.5 times of:
  All C(H,H,H) groups
2.a Ternary CH refined with riding coordinates:
 C12(H12), C2(H2)
2.b Secondary CH2 refined with riding coordinates:
 C15(H15A,H15B), C14(H14A,H14B), C3(H3A,H3B), C13(H13A,H13B), C4(H4A,H4B)
2.c Aromatic/amide H refined with riding coordinates:
 C21(H21), C9(H9), C6(H6), C17(H17), C18(H18), C8(H8), C20(H20)
2.d Idealised Me refined as rotating group:
 C22(H22A,H22B,H22C), C1(H1A,H1B,H1C)
;
_olex2_date_sample_data_collection 2016-11-03
_olex2_exptl_crystal_mounting_method 'mounted on a Kyroloop using paratone oil'
_olex2_submission_special_instructions 'No special instructions were received'

loop_
_space_group_symop_operation_xyz
'x, y, z'
'-x+1/2, -y, z+1/2'
'x+1/2, -y+1/2, -z'
'-x, y+1/2, -z+1/2'

loop_
_atom_site_label
_atom_site_type_symbol
_atom_site_fract_x
_atom_site_fract_y
_atom_site_fract_z
_atom_site_U_iso_or_equiv
_atom_site_adp_type
_atom_site_occupancy
_atom_site_site_symmetry_order
_atom_site_calc_flag
_atom_site_refinement_flags_posn
S1 S 0.32318(5) 0.74352(4) 0.16506(2) 0.01409(12) Uani 1 1 d .
N2 N 0.17575(18) 0.77833(16) 0.20440(6) 0.0148(3) Uani 1 1 d .
O3 O 0.46612(16) 0.78426(14) 0.19195(5) 0.0200(3) Uani 1 1 d .
O1 O -0.04809(17) 0.98099(14) 0.17750(5) 0.0191(3) Uani 1 1 d .
O2 O 0.28391(17) 0.80189(15) 0.11483(5) 0.0199(3) Uani 1 1 d .
N1 N -0.12524(18) 0.84505(17) 0.10997(6) 0.0145(3) Uani 1 1 d .
C16 C 0.3269(2) 0.56316(19) 0.15657(7) 0.0148(3) Uani 1 1 d .
C15 C 0.1932(2) 0.7653(2) 0.26220(7) 0.0183(4) Uani 1 1 d .
H15A H 0.2657 0.8366 0.2765 0.022 Uiso 1 1 calc R
H15B H 0.2334 0.6730 0.2722 0.022 Uiso 1 1 calc R
C10 C -0.1588(2) 0.71370(19) 0.08766(7) 0.0149(3) Uani 1 1 d .
C11 C -0.0579(2) 0.86600(19) 0.15809(7) 0.0146(3) Uani 1 1 d .
C21 C 0.4025(2) 0.4786(2) 0.19332(7) 0.0169(4) Uani 1 1 d .
H21 H 0.4568 0.5177 0.2225 0.020 Uiso 1 1 calc R
C9 C -0.2434(2) 0.6129(2) 0.11465(7) 0.0179(4) Uani 1 1 d .
H9 H -0.2832 0.6312 0.1489 0.022 Uiso 1 1 calc R
C19 C 0.3183(2) 0.27754(19) 0.14431(8) 0.0193(4) Uani 1 1 d .
C12 C 0.0125(2) 0.7420(2) 0.18717(7) 0.0146(3) Uani 1 1 d .
H12 H 0.0137 0.6585 0.1641 0.018 Uiso 1 1 calc R
C14 C 0.0225(2) 0.7870(2) 0.28096(7) 0.0173(4) Uani 1 1 d .
H14A H -0.0045 0.8862 0.2824 0.021 Uiso 1 1 calc R
H14B H 0.0056 0.7457 0.3161 0.021 Uiso 1 1 calc R
C3 C -0.1502(3) 0.9355(2) 0.01894(8) 0.0219(4) Uani 1 1 d .
H3A H -0.2587 0.9122 0.0064 0.026 Uiso 1 1 calc R
H3B H -0.1129 1.0172 -0.0009 0.026 Uiso 1 1 calc R
C5 C -0.1077(2) 0.6916(2) 0.03576(7) 0.0175(4) Uani 1 1 d .
C6 C -0.1369(2) 0.5647(2) 0.01243(8) 0.0217(4) Uani 1 1 d .
H6 H -0.1037 0.5473 -0.0227 0.026 Uiso 1 1 calc R
C22 C 0.3066(3) 0.1230(2) 0.13927(10) 0.0267(5) Uani 1 1 d .
H22A H 0.2085 0.0909 0.1563 0.040 Uiso 1 1 calc GR
H22B H 0.3990 0.0801 0.1563 0.040 Uiso 1 1 calc GR
H22C H 0.3047 0.0976 0.1020 0.040 Uiso 1 1 calc GR
C17 C 0.2480(2) 0.5057(2) 0.11343(7) 0.0184(4) Uani 1 1 d .
H17 H 0.1970 0.5633 0.0884 0.022 Uiso 1 1 calc R
C18 C 0.2451(2) 0.3637(2) 0.10757(8) 0.0209(4) Uani 1 1 d .
H18 H 0.1923 0.3244 0.0781 0.025 Uiso 1 1 calc R
C8 C -0.2700(3) 0.4845(2) 0.09129(8) 0.0233(4) Uani 1 1 d .
H8 H -0.3245 0.4133 0.1096 0.028 Uiso 1 1 calc R
C2 C -0.1570(2) 0.9705(2) 0.07785(7) 0.0180(4) Uani 1 1 d .
H2 H -0.0707 1.0388 0.0854 0.022 Uiso 1 1 calc R
C13 C -0.0764(2) 0.7127(2) 0.23906(7) 0.0167(4) Uani 1 1 d .
H13A H -0.1865 0.7495 0.2378 0.020 Uiso 1 1 calc R
H13B H -0.0810 0.6125 0.2462 0.020 Uiso 1 1 calc R
C4 C -0.0380(2) 0.8141(2) 0.00811(7) 0.0216(4) Uani 1 1 d .
H4A H -0.0304 0.7965 -0.0302 0.026 Uiso 1 1 calc R
H4B H 0.0702 0.8342 0.0217 0.026 Uiso 1 1 calc R
C20 C 0.3976(2) 0.3374(2) 0.18667(8) 0.0197(4) Uani 1 1 d .
H20 H 0.4495 0.2798 0.2116 0.024 Uiso 1 1 calc R
C7 C -0.2146(3) 0.4646(2) 0.04093(8) 0.0250(4) Uani 1 1 d .
F1 F -0.2419(2) 0.34042(16) 0.01731(6) 0.0405(4) Uani 1 1 d .
C1 C -0.3150(3) 1.0348(2) 0.09373(8) 0.0254(4) Uani 1 1 d .
H1A H -0.4006 0.9670 0.0895 0.038 Uiso 1 1 calc GR
H1B H -0.3367 1.1149 0.0714 0.038 Uiso 1 1 calc GR
H1C H -0.3096 1.0641 0.1306 0.038 Uiso 1 1 calc GR

loop_
_atom_site_aniso_label
_atom_site_aniso_U_11
_atom_site_aniso_U_22
_atom_site_aniso_U_33
_atom_site_aniso_U_23
_atom_site_aniso_U_13
_atom_site_aniso_U_12
S1 0.0157(2) 0.0131(2) 0.01348(19) 0.00005(16) 0.00283(14) -0.00004(15)
N2 0.0148(7) 0.0180(8) 0.0115(6) -0.0012(5) 0.0000(5) 0.0001(6)
O3 0.0163(6) 0.0201(7) 0.0235(6) -0.0028(5) 0.0025(5) -0.0023(5)
O1 0.0245(6) 0.0143(7) 0.0185(6) -0.0024(5) -0.0035(5) 0.0010(5)
O2 0.0272(7) 0.0163(6) 0.0161(6) 0.0031(5) 0.0039(5) 0.0011(5)
N1 0.0161(7) 0.0135(8) 0.0141(7) -0.0001(6) -0.0009(5) -0.0010(6)
C16 0.0148(8) 0.0140(8) 0.0157(8) -0.0002(6) 0.0043(7) 0.0014(7)
C15 0.0191(9) 0.0243(10) 0.0114(7) -0.0019(7) -0.0008(6) 0.0003(8)
C10 0.0128(7) 0.0161(9) 0.0158(8) -0.0019(7) -0.0012(6) 0.0002(7)
C11 0.0143(8) 0.0154(9) 0.0140(8) 0.0011(7) 0.0019(6) -0.0006(7)
C21 0.0144(8) 0.0198(10) 0.0166(8) 0.0002(7) 0.0018(6) 0.0005(7)
C9 0.0176(8) 0.0203(10) 0.0160(8) -0.0008(7) 0.0009(7) -0.0020(7)
C19 0.0163(8) 0.0158(9) 0.0257(9) -0.0003(7) 0.0095(7) 0.0007(7)
C12 0.0156(7) 0.0149(8) 0.0133(7) -0.0009(7) -0.0002(6) 0.0006(7)
C14 0.0205(9) 0.0179(9) 0.0133(8) -0.0006(7) 0.0030(7) -0.0004(7)
C3 0.0248(10) 0.0242(10) 0.0167(9) 0.0044(7) -0.0025(7) -0.0011(8)
C5 0.0121(8) 0.0246(10) 0.0157(8) -0.0012(7) -0.0008(7) 0.0014(7)
C6 0.0207(9) 0.0280(11) 0.0164(8) -0.0064(8) 0.0010(7) 0.0015(8)
C22 0.0254(10) 0.0164(10) 0.0385(11) -0.0020(8) 0.0103(9) 0.0005(8)
C17 0.0222(9) 0.0193(10) 0.0138(8) -0.0003(7) 0.0016(7) 0.0022(7)
C18 0.0234(9) 0.0208(10) 0.0185(8) -0.0042(8) 0.0031(7) -0.0019(8)
C8 0.0258(10) 0.0202(11) 0.0239(10) -0.0010(8) 0.0003(8) -0.0054(8)
C2 0.0202(9) 0.0163(9) 0.0174(8) 0.0028(7) -0.0030(7) -0.0011(8)
C13 0.0166(8) 0.0173(9) 0.0162(8) 0.0030(7) 0.0012(7) -0.0005(7)
C4 0.0193(9) 0.0312(11) 0.0143(8) 0.0022(7) 0.0014(7) -0.0025(8)
C20 0.0138(8) 0.0205(10) 0.0248(9) 0.0070(8) 0.0041(7) 0.0035(7)
C7 0.0299(10) 0.0196(10) 0.0255(10) -0.0096(8) -0.0019(8) -0.0022(8)
F1 0.0598(9) 0.0264(7) 0.0354(7) -0.0163(6) 0.0046(7) -0.0119(7)
C1 0.0273(10) 0.0250(11) 0.0240(9) -0.0004(8) -0.0052(9) 0.0072(9)

loop_
_atom_type_symbol
_atom_type_description
_atom_type_scat_dispersion_real
_atom_type_scat_dispersion_imag
_atom_type_scat_source
C C 0.0181 0.0091 'International Tables Vol C Tables 4.2.6.8 and 6.1.1.4'
H H 0.0000 0.0000 'International Tables Vol C Tables 4.2.6.8 and 6.1.1.4'
N N 0.0311 0.0180 'International Tables Vol C Tables 4.2.6.8 and 6.1.1.4'
O O 0.0492 0.0322 'International Tables Vol C Tables 4.2.6.8 and 6.1.1.4'
S S 0.3331 0.5567 'International Tables Vol C Tables 4.2.6.8 and 6.1.1.4'
F F 0.0727 0.0534 'International Tables Vol C Tables 4.2.6.8 and 6.1.1.4'

loop_
_geom_angle_atom_site_label_1
_geom_angle_atom_site_label_2
_geom_angle_atom_site_label_3
_geom_angle
N2 S1 C16 107.15(8)
O3 S1 N2 106.55(8)
O3 S1 O2 120.43(9)
O3 S1 C16 108.49(9)
O2 S1 N2 106.91(8)
O2 S1 C16 106.66(8)
C15 N2 S1 121.13(12)
C12 N2 S1 118.15(11)
C12 N2 C15 111.37(14)
C10 N1 C2 118.56(14)
C11 N1 C10 124.98(15)
C11 N1 C2 116.38(15)
C21 C16 S1 120.62(14)
C21 C16 C17 120.38(18)
C17 C16 S1 118.96(14)
N2 C15 H15A 111.4
N2 C15 H15B 111.4
N2 C15 C14 101.87(14)
H15A C15 H15B 109.3
C14 C15 H15A 111.4
C14 C15 H15B 111.4
C9 C10 N1 122.33(16)
C9 C10 C5 120.82(17)
C5 C10 N1 116.81(17)
O1 C11 N1 121.75(17)
O1 C11 C12 119.80(16)
N1 C11 C12 118.41(16)
C16 C21 H21 120.4
C20 C21 C16 119.19(18)
C20 C21 H21 120.4
C10 C9 H9 120.0
C10 C9 C8 119.95(17)
C8 C9 H9 120.0
C18 C19 C22 120.68(19)
C20 C19 C22 120.76(19)
C20 C19 C18 118.52(18)
N2 C12 C11 108.16(15)
N2 C12 H12 110.9
N2 C12 C13 103.77(13)
C11 C12 H12 110.9
C11 C12 C13 111.82(15)
C13 C12 H12 110.9
C15 C14 H14A 111.2
C15 C14 H14B 111.2
C15 C14 C13 103.06(14)
H14A C14 H14B 109.1
C13 C14 H14A 111.2
C13 C14 H14B 111.2
H3A C3 H3B 108.0
C2 C3 H3A 109.3
C2 C3 H3B 109.3
C4 C3 H3A 109.3
C4 C3 H3B 109.3
C4 C3 C2 111.58(16)
C10 C5 C4 116.01(18)
C6 C5 C10 118.88(18)
C6 C5 C4 124.87(17)
C5 C6 H6 120.5
C7 C6 C5 119.02(18)
C7 C6 H6 120.5
C19 C22 H22A 109.5
C19 C22 H22B 109.5
C19 C22 H22C 109.5
H22A C22 H22B 109.5
H22A C22 H22C 109.5
H22B C22 H22C 109.5
C16 C17 H17 120.3
C18 C17 C16 119.33(18)
C18 C17 H17 120.3
C19 C18 H18 119.5
C17 C18 C19 121.05(19)
C17 C18 H18 119.5
C9 C8 H8 121.1
C7 C8 C9 117.8(2)
C7 C8 H8 121.1
N1 C2 C3 110.31(16)
N1 C2 H2 107.9
N1 C2 C1 110.26(16)
C3 C2 H2 107.9
C1 C2 C3 112.49(16)
C1 C2 H2 107.9
C12 C13 H13A 110.9
C12 C13 H13B 110.9
C14 C13 C12 104.29(15)
C14 C13 H13A 110.9
C14 C13 H13B 110.9
H13A C13 H13B 108.9
C3 C4 H4A 110.4
C3 C4 H4B 110.4
C5 C4 C3 106.61(16)
C5 C4 H4A 110.4
C5 C4 H4B 110.4
H4A C4 H4B 108.6
C21 C20 C19 121.51(18)
C21 C20 H20 119.2
C19 C20 H20 119.2
C8 C7 C6 123.4(2)
F1 C7 C6 118.11(18)
F1 C7 C8 118.5(2)
C2 C1 H1A 109.5
C2 C1 H1B 109.5
C2 C1 H1C 109.5
H1A C1 H1B 109.5
H1A C1 H1C 109.5
H1B C1 H1C 109.5

loop_
_geom_bond_atom_site_label_1
_geom_bond_atom_site_label_2
_geom_bond_distance
S1 N2 1.6254(15)
S1 O3 1.4351(14)
S1 O2 1.4354(14)
S1 C16 1.7642(18)
N2 C15 1.482(2)
N2 C12 1.480(2)
O1 C11 1.223(2)
N1 C10 1.423(2)
N1 C11 1.363(2)
N1 C2 1.490(2)
C16 C21 1.396(3)
C16 C17 1.397(3)
C15 H15A 0.9900
C15 H15B 0.9900
C15 C14 1.524(2)
C10 C9 1.390(3)
C10 C5 1.403(2)
C11 C12 1.531(2)
C21 H21 0.9500
C21 C20 1.382(3)
C9 H9 0.9500
C9 C8 1.398(3)
C19 C22 1.509(3)
C19 C18 1.396(3)
C19 C20 1.392(3)
C12 H12 1.0000
C12 C13 1.541(2)
C14 H14A 0.9900
C14 H14B 0.9900
C14 C13 1.530(2)
C3 H3A 0.9900
C3 H3B 0.9900
C3 C2 1.536(3)
C3 C4 1.532(3)
C5 C6 1.389(3)
C5 C4 1.500(3)
C6 H6 0.9500
C6 C7 1.376(3)
C22 H22A 0.9800
C22 H22B 0.9800
C22 H22C 0.9800
C17 H17 0.9500
C17 C18 1.386(3)
C18 H18 0.9500
C8 H8 0.9500
C8 C7 1.376(3)
C2 H2 1.0000
C2 C1 1.519(3)
C13 H13A 0.9900
C13 H13B 0.9900
C4 H4A 0.9900
C4 H4B 0.9900
C20 H20 0.9500
C7 F1 1.366(2)
C1 H1A 0.9800
C1 H1B 0.9800
C1 H1C 0.9800

loop_
_geom_torsion_atom_site_label_1
_geom_torsion_atom_site_label_2
_geom_torsion_atom_site_label_3
_geom_torsion_atom_site_label_4
_geom_torsion
S1 N2 C15 C14 -172.01(13)
S1 N2 C12 C11 -90.85(15)
S1 N2 C12 C13 150.25(13)
S1 C16 C21 C20 177.33(14)
S1 C16 C17 C18 -177.51(15)
N2 S1 C16 C21 -83.43(16)
N2 S1 C16 C17 94.34(15)
N2 C15 C14 C13 38.14(18)
N2 C12 C13 C14 21.09(18)
O3 S1 N2 C15 -34.24(16)
O3 S1 N2 C12 -177.95(13)
O3 S1 C16 C21 31.25(17)
O3 S1 C16 C17 -150.98(15)
O1 C11 C12 N2 -47.8(2)
O1 C11 C12 C13 65.9(2)
O2 S1 N2 C15 -164.22(14)
O2 S1 N2 C12 52.07(15)
O2 S1 C16 C21 162.36(14)
O2 S1 C16 C17 -19.87(18)
N1 C10 C9 C8 -178.60(18)
N1 C10 C5 C6 179.62(16)
N1 C10 C5 C4 -5.8(2)
N1 C11 C12 N2 129.91(16)
N1 C11 C12 C13 -116.43(17)
C16 S1 N2 C15 81.73(16)
C16 S1 N2 C12 -61.98(15)
C16 C21 C20 C19 -0.3(3)
C16 C17 C18 C19 0.6(3)
C15 N2 C12 C11 122.11(16)
C15 N2 C12 C13 3.21(19)
C15 C14 C13 C12 -37.15(18)
C10 N1 C11 O1 -171.84(17)
C10 N1 C11 C12 10.5(3)
C10 N1 C2 C3 -25.3(2)
C10 N1 C2 C1 99.54(19)
C10 C9 C8 C7 -2.1(3)
C10 C5 C6 C7 -0.1(3)
C10 C5 C4 C3 -45.9(2)
C11 N1 C10 C9 51.3(3)
C11 N1 C10 C5 -131.21(18)
C11 N1 C2 C3 151.48(17)
C11 N1 C2 C1 -83.67(19)
C11 C12 C13 C14 -95.26(17)
C21 C16 C17 C18 0.3(3)
C9 C10 C5 C6 -2.8(3)
C9 C10 C5 C4 171.72(17)
C9 C8 C7 C6 -0.9(3)
C9 C8 C7 F1 -178.98(19)
C12 N2 C15 C14 -26.10(19)
C5 C10 C9 C8 4.0(3)
C5 C6 C7 C8 2.0(3)
C5 C6 C7 F1 -179.89(18)
C6 C5 C4 C3 128.25(19)
C22 C19 C18 C17 176.55(18)
C22 C19 C20 C21 -176.69(18)
C17 C16 C21 C20 -0.4(3)
C18 C19 C20 C21 1.1(3)
C2 N1 C10 C9 -132.22(19)
C2 N1 C10 C5 45.3(2)
C2 N1 C11 O1 11.6(3)
C2 N1 C11 C12 -166.04(15)
C2 C3 C4 C5 63.2(2)
C4 C3 C2 N1 -28.4(2)
C4 C3 C2 C1 -151.98(18)
C4 C5 C6 C7 -174.18(19)
C20 C19 C18 C17 -1.2(3)
